data_1543502
loop_
_publ_author_name
'Ghosh, Arun K.'
'Nyalapatla, Prasanth R.'

_publ_section_title
;
 Correction to Enantioselective Total Synthesis of (+)-Amphirionin-4.
;
_journal_issue 14
_journal_name_full 'Organic letters'
_journal_page_first 3509
_journal_paper_doi 10.1021/acs.orglett.6b01620
_journal_volume 18
_journal_year 2016
_chemical_absolute_configuration ad
_chemical_formula_sum 'C12 H11 Br O4'
_chemical_formula_weight 299.12
_space_group_crystal_system orthorhombic
_space_group_IT_number 19
_space_group_name_Hall 'P 2ac 2ab'
_space_group_name_H-M_alt 'P 21 21 21'
_symmetry_space_group_name_Hall 'P 2ac 2ab'
_symmetry_space_group_name_H-M 'P 21 21 21'
_atom_sites_solution_hydrogens geom
_atom_sites_solution_primary direct
_atom_sites_solution_secondary difmap
_audit_creation_method SHELXL-2014/7
_cell_angle_alpha 90
_cell_angle_beta 90
_cell_angle_gamma 90
_cell_formula_units_Z 4
_cell_length_a 4.4350(2)
_cell_length_b 5.4251(3)
_cell_length_c 48.735(3)
_cell_measurement_reflns_used 12945
_cell_measurement_temperature 100(2)
_cell_measurement_theta_max 72.201
_cell_measurement_theta_min 5.446
_cell_volume 1172.58(11)
_computing_cell_refinement 'HKL3000 (Otwinowski & Minor, 1997)'
_computing_data_collection 'CrystalClear-SM Expert 2.1 b32 (Rigaku, 2014)'
_computing_data_reduction 'HKL3000 (Otwinowski & Minor, 1997)'
_computing_structure_refinement
;  
SHELXL-2014/7 (Sheldrick, 2014), 
SHELXLE Rev714 (H\"ubschle et al., 2011)
;
_computing_structure_solution 'SHELXS-97 (Sheldrick, 2008)'
_diffrn_ambient_temperature 100(2)
_diffrn_measured_fraction_theta_full 0.983
_diffrn_measured_fraction_theta_max 0.972
_diffrn_measurement_device_type 'Rigaku Rapid II curved image plate diffractometer'
_diffrn_measurement_method 'omega scans'
_diffrn_radiation_monochromator 'laterally graded multilayer (Goebel) mirror'
_diffrn_radiation_type CuK\a
_diffrn_radiation_wavelength 1.54178
_diffrn_reflns_av_R_equivalents 0.0884
_diffrn_reflns_av_unetI/netI 0.0379
_diffrn_reflns_Laue_measured_fraction_full 0.983
_diffrn_reflns_Laue_measured_fraction_max 0.972
_diffrn_reflns_limit_h_max 5
_diffrn_reflns_limit_h_min -5
_diffrn_reflns_limit_k_max 6
_diffrn_reflns_limit_k_min -6
_diffrn_reflns_limit_l_max 59
_diffrn_reflns_limit_l_min -59
_diffrn_reflns_number 12945
_diffrn_reflns_point_group_measured_fraction_full 0.966
_diffrn_reflns_point_group_measured_fraction_max 0.951
_diffrn_reflns_theta_full 67.679
_diffrn_reflns_theta_max 72.201
_diffrn_reflns_theta_min 5.446
_diffrn_source 'microfocus X-ray tube'
_exptl_absorpt_coefficient_mu 4.811
_exptl_absorpt_correction_T_max 0.910
_exptl_absorpt_correction_T_min 0.430
_exptl_absorpt_correction_type multi-scan
_exptl_absorpt_process_details 'SCALEPACK (Otwinowski & Minor, 1997)'
_exptl_crystal_colour colourless
_exptl_crystal_density_diffrn 1.694
_exptl_crystal_description plate
_exptl_crystal_F_000 600
_exptl_crystal_size_max 0.210
_exptl_crystal_size_mid 0.200
_exptl_crystal_size_min 0.020
_refine_diff_density_max 1.528
_refine_diff_density_min -1.456
_refine_diff_density_rms 0.180
_refine_ls_abs_structure_details
;
 Flack x determined using 737 quotients [(I+)-(I-)]/[(I+)+(I-)]
 (Parsons, Flack and Wagner, Acta Cryst. B69 (2013) 249-259).
;
_refine_ls_abs_structure_Flack 0.117(18)
_refine_ls_extinction_coef 0.0034(10)
_refine_ls_extinction_expression Fc^*^=kFc[1+0.001xFc^2^\l^3^/sin(2\q)]^-1/4^
_refine_ls_extinction_method 'SHELXL-2014/7 (Sheldrick 2014'
_refine_ls_goodness_of_fit_ref 1.107
_refine_ls_hydrogen_treatment constr
_refine_ls_matrix_type full
_refine_ls_number_parameters 156
_refine_ls_number_reflns 2223
_refine_ls_number_restraints 0
_refine_ls_restrained_S_all 1.107
_refine_ls_R_factor_all 0.0721
_refine_ls_R_factor_gt 0.0676
_refine_ls_shift/su_max 0.000
_refine_ls_shift/su_mean 0.000
_refine_ls_structure_factor_coef Fsqd
_refine_ls_weighting_details 'w=1/[\s^2^(Fo^2^)+(0.1155P)^2^+4.9888P] where P=(Fo^2^+2Fc^2^)/3'
_refine_ls_weighting_scheme calc
_refine_ls_wR_factor_gt 0.1913
_refine_ls_wR_factor_ref 0.2008
_reflns_Friedel_coverage 0.573
_reflns_Friedel_fraction_full 0.938
_reflns_Friedel_fraction_max 0.917
_reflns_number_gt 2086
_reflns_number_total 2223
_reflns_threshold_expression 'I > 2\s(I)'
_cod_data_source_file ol6b01620_si_002.cif
_cod_data_source_block NPR-E-001
_cod_depositor_comments 'Adding full bibliography for 1543502.cif.'
_cod_database_code 1543502
_shelx_shelxl_version_number 2014/7
_shelx_space_group_comment
;
The symmetry employed for this shelxl refinement is uniquely defined
by the following loop, which should always be used as a source of
symmetry information in preference to the above space-group names.
They are only intended as comments.
;
_shelx_estimated_absorpt_t_min 0.432
_shelx_estimated_absorpt_t_max 0.910

loop_
_space_group_symop_operation_xyz
'x, y, z'
'-x+1/2, -y, z+1/2'
'-x, y+1/2, -z+1/2'
'x+1/2, -y+1/2, -z'

loop_
_atom_site_label
_atom_site_type_symbol
_atom_site_fract_x
_atom_site_fract_y
_atom_site_fract_z
_atom_site_U_iso_or_equiv
_atom_site_adp_type
_atom_site_occupancy
_atom_site_site_symmetry_order
_atom_site_calc_flag
_atom_site_refinement_flags_posn
_atom_site_refinement_flags_adp
Br1 Br 0.1454(2) -0.0023(2) 0.22671(2) 0.0414(5) Uani 1 1 d . .
O1 O 1.0432(19) 0.6012(14) 0.13261(14) 0.0448(18) Uani 1 1 d . .
O2 O 0.9092(15) 0.2557(12) 0.11014(12) 0.0322(14) Uani 1 1 d . .
O3 O 0.9918(15) 0.3425(12) 0.04045(13) 0.0342(15) Uani 1 1 d . .
O4 O 0.7127(17) 0.5841(13) 0.06743(15) 0.0401(16) Uani 1 1 d . .
C1 C 0.364(2) 0.1326(19) 0.19667(19) 0.035(2) Uani 1 1 d . .
C2 C 0.3725(19) 0.0057(19) 0.17210(17) 0.0345(18) Uani 1 1 d . .
H2 H 0.2590 -0.1414 0.1698 0.041 Uiso 1 1 calc R U
C3 C 0.545(2) 0.0937(17) 0.15113(18) 0.0322(19) Uani 1 1 d . .
H3 H 0.5555 0.0049 0.1344 0.039 Uiso 1 1 calc R U
C4 C 0.704(2) 0.3106(18) 0.15404(18) 0.033(2) Uani 1 1 d . .
C5 C 0.692(2) 0.4416(19) 0.17862(19) 0.037(2) Uani 1 1 d . .
H5 H 0.8027 0.5902 0.1807 0.045 Uiso 1 1 calc R U
C6 C 0.516(2) 0.3536(19) 0.2001(2) 0.038(2) Uani 1 1 d . .
H6 H 0.5011 0.4430 0.2168 0.045 Uiso 1 1 calc R U
C7 C 0.904(2) 0.4078(18) 0.13177(19) 0.034(2) Uani 1 1 d . .
C8 C 0.914(2) 0.4342(18) 0.06483(19) 0.036(2) Uani 1 1 d . .
C9 C 1.102(2) 0.3190(18) 0.0874(2) 0.036(2) Uani 1 1 d . .
H9 H 1.2686 0.4312 0.0933 0.043 Uiso 1 1 calc R U
C10 C 1.223(2) 0.091(2) 0.07363(18) 0.037(2) Uani 1 1 d . .
H10A H 1.0882 -0.0518 0.0769 0.044 Uiso 1 1 calc R U
H10B H 1.4268 0.0502 0.0806 0.044 Uiso 1 1 calc R U
C11 C 1.234(2) 0.1558(19) 0.04328(17) 0.034(2) Uani 1 1 d . .
H11 H 1.4333 0.2330 0.0389 0.041 Uiso 1 1 calc R U
C12 C 1.172(3) -0.046(2) 0.02355(19) 0.041(2) Uani 1 1 d . .
H12A H 1.1874 0.0180 0.0048 0.061 Uiso 1 1 calc R U
H12B H 0.9683 -0.1097 0.0267 0.061 Uiso 1 1 calc R U
H12C H 1.3192 -0.1783 0.0262 0.061 Uiso 1 1 calc R U

loop_
_atom_site_aniso_label
_atom_site_aniso_U_11
_atom_site_aniso_U_22
_atom_site_aniso_U_33
_atom_site_aniso_U_23
_atom_site_aniso_U_13
_atom_site_aniso_U_12
Br1 0.0417(6) 0.0494(7) 0.0329(6) 0.0033(5) 0.0038(3) 0.0020(6)
O1 0.051(4) 0.042(4) 0.041(3) -0.009(3) 0.003(3) -0.008(4)
O2 0.032(3) 0.032(3) 0.033(3) 0.001(2) 0.002(3) -0.001(3)
O3 0.040(4) 0.029(3) 0.034(3) 0.002(2) -0.002(3) -0.001(3)
O4 0.033(3) 0.037(4) 0.051(4) -0.001(3) 0.001(3) 0.001(3)
C1 0.028(4) 0.044(5) 0.035(4) 0.005(4) -0.002(4) -0.002(4)
C2 0.038(4) 0.031(4) 0.034(4) 0.001(4) 0.001(3) 0.001(6)
C3 0.038(5) 0.028(4) 0.031(4) -0.005(3) -0.002(4) 0.000(4)
C4 0.031(4) 0.036(5) 0.031(4) -0.002(4) 0.001(4) 0.002(4)
C5 0.036(4) 0.041(6) 0.035(4) -0.002(4) -0.002(4) 0.002(4)
C6 0.037(5) 0.040(5) 0.036(5) -0.007(4) 0.003(4) 0.009(4)
C7 0.039(5) 0.033(5) 0.032(4) -0.002(3) -0.003(4) 0.005(5)
C8 0.043(5) 0.032(5) 0.034(4) 0.006(3) 0.002(4) -0.007(4)
C9 0.034(5) 0.033(5) 0.041(5) -0.001(4) 0.000(4) -0.003(4)
C10 0.038(5) 0.042(5) 0.031(4) 0.001(4) -0.001(4) 0.006(4)
C11 0.026(4) 0.048(6) 0.028(4) 0.002(4) 0.001(3) 0.004(4)
C12 0.045(5) 0.040(6) 0.038(5) -0.002(4) 0.004(4) 0.002(5)

loop_
_atom_type_symbol
_atom_type_description
_atom_type_scat_dispersion_real
_atom_type_scat_dispersion_imag
_atom_type_scat_source
C C 0.0181 0.0091 'International Tables Vol C Tables 4.2.6.8 and 6.1.1.4'
H H 0.0000 0.0000 'International Tables Vol C Tables 4.2.6.8 and 6.1.1.4'
O O 0.0492 0.0322 'International Tables Vol C Tables 4.2.6.8 and 6.1.1.4'
Br Br -0.6763 1.2805 'International Tables Vol C Tables 4.2.6.8 and 6.1.1.4'

loop_
_geom_angle_atom_site_label_1
_geom_angle_atom_site_label_2
_geom_angle_atom_site_label_3
_geom_angle
C7 O2 C9 118.0(8)
C8 O3 C11 111.0(7)
C2 C1 C6 121.6(9)
C2 C1 Br1 119.2(7)
C6 C1 Br1 119.2(7)
C3 C2 C1 119.3(9)
C3 C2 H2 120.3
C1 C2 H2 120.3
C2 C3 C4 120.6(9)
C2 C3 H3 119.7
C4 C3 H3 119.7
C3 C4 C5 120.2(9)
C3 C4 C7 121.9(8)
C5 C4 C7 117.8(9)
C6 C5 C4 119.7(9)
C6 C5 H5 120.2
C4 C5 H5 120.2
C1 C6 C5 118.5(9)
C1 C6 H6 120.7
C5 C6 H6 120.7
O1 C7 O2 123.3(9)
O1 C7 C4 125.4(9)
O2 C7 C4 111.3(8)
O4 C8 O3 122.2(8)
O4 C8 C9 127.2(8)
O3 C8 C9 110.6(8)
O2 C9 C10 111.0(8)
O2 C9 C8 109.4(8)
C10 C9 C8 102.2(8)
O2 C9 H9 111.3
C10 C9 H9 111.3
C8 C9 H9 111.3
C9 C10 C11 104.7(8)
C9 C10 H10A 110.8
C11 C10 H10A 110.8
C9 C10 H10B 110.8
C11 C10 H10B 110.8
H10A C10 H10B 108.9
C12 C11 O3 107.9(8)
C12 C11 C10 117.0(9)
O3 C11 C10 103.0(7)
C12 C11 H11 109.5
O3 C11 H11 109.5
C10 C11 H11 109.5
C11 C12 H12A 109.5
C11 C12 H12B 109.5
H12A C12 H12B 109.5
C11 C12 H12C 109.5
H12A C12 H12C 109.5
H12B C12 H12C 109.5

loop_
_geom_bond_atom_site_label_1
_geom_bond_atom_site_label_2
_geom_bond_distance
Br1 C1 1.903(9)
O1 C7 1.218(12)
O2 C7 1.339(11)
O2 C9 1.440(11)
O3 C8 1.333(11)
O3 C11 1.484(11)
O4 C8 1.215(13)
C1 C2 1.382(13)
C1 C6 1.386(14)
C2 C3 1.363(13)
C2 H2 0.9500
C3 C4 1.379(14)
C3 H3 0.9500
C4 C5 1.394(13)
C4 C7 1.498(14)
C5 C6 1.389(14)
C5 H5 0.9500
C6 H6 0.9500
C8 C9 1.514(13)
C9 C10 1.508(14)
C9 H9 1.0000
C10 C11 1.522(12)
C10 H10A 0.9900
C10 H10B 0.9900
C11 C12 1.481(14)
C11 H11 1.0000
C12 H12A 0.9800
C12 H12B 0.9800
C12 H12C 0.9800

loop_
_geom_torsion_atom_site_label_1
_geom_torsion_atom_site_label_2
_geom_torsion_atom_site_label_3
_geom_torsion_atom_site_label_4
_geom_torsion
C6 C1 C2 C3 3.0(14)
Br1 C1 C2 C3 -175.8(7)
C1 C2 C3 C4 -1.7(14)
C2 C3 C4 C5 0.4(14)
C2 C3 C4 C7 177.8(9)
C3 C4 C5 C6 -0.5(14)
C7 C4 C5 C6 -178.0(9)
C2 C1 C6 C5 -3.1(14)
Br1 C1 C6 C5 175.8(8)
C4 C5 C6 C1 1.8(15)
C9 O2 C7 O1 3.4(13)
C9 O2 C7 C4 -177.5(8)
C3 C4 C7 O1 177.5(10)
C5 C4 C7 O1 -5.0(15)
C3 C4 C7 O2 -1.5(13)
C5 C4 C7 O2 175.9(8)
C11 O3 C8 O4 -177.5(9)
C11 O3 C8 C9 0.5(10)
C7 O2 C9 C10 147.4(8)
C7 O2 C9 C8 -100.6(9)
O4 C8 C9 O2 42.1(13)
O3 C8 C9 O2 -135.8(8)
O4 C8 C9 C10 159.8(10)
O3 C8 C9 C10 -18.1(10)
O2 C9 C10 C11 144.1(8)
C8 C9 C10 C11 27.6(10)
C8 O3 C11 C12 141.5(8)
C8 O3 C11 C10 17.2(10)
C9 C10 C11 C12 -145.8(9)
C9 C10 C11 O3 -27.6(9)
